data_1526717
loop_
_publ_author_name
'Sun, R.-Q.'
'Zhao, S.-L.'
'Zhang, H.-H.'
'Huang, C.-C.'
'Zheng, X.-L.'

_publ_section_title
;
 Synthesis and crystal structure of cerium heteropolyoxotungstate K4.5 Na4
 (H3 O)3.5 (Ce (Si W11 O39)2) * 23(H2 O)
;
_journal_name_full 'Jiegon Huaxue'
_journal_page_first 413
_journal_page_last 417
_journal_volume 20
_journal_year 2001
_chemical_formula_sum 'Ce H56.5 K4.5 Na4 O104.5 Si2 W22'
_chemical_name_systematic 'K4.5 Na4 (H3 O)3.5 (Ce (Si W11 O39)2) (H2 O)23'
_space_group_IT_number 2
_symmetry_space_group_name_Hall '-P 1'
_symmetry_space_group_name_H-M 'P -1'
_cell_angle_alpha 99.74
_cell_angle_beta 91.9
_cell_angle_gamma 94.84
_cell_formula_units_Z 2
_cell_length_a 16.531
_cell_length_b 23.193
_cell_length_c 12.764
_cell_volume 4800.415
_citation_journal_id_ASTM JHUADF
_cod_data_source_file Sun_JHUADF_2001_1497.cif
_cod_data_source_block H56.5Ce1K4.5Na4O104.5Si2W22
_cod_original_formula_sum 'H56.5 Ce1 K4.5 Na4 O104.5 Si2 W22'
_cod_database_code 1526717

loop_
_symmetry_equiv_pos_as_xyz
x,y,z
-x,-y,-z

loop_
_atom_site_label
_atom_site_type_symbol
_atom_site_fract_x
_atom_site_fract_y
_atom_site_fract_z
_atom_site_occupancy
_atom_site_U_iso_or_equiv
W4 W+6 0.8255 0.3074 0.4981 1 0.0
O35 O-2 0.6547 0.2975 0.306 1 0.0
O82 O-2 -0.0294 0.4524 0.596 1 0.0
O75 O-2 0.3234 0.2511 0.487 1 0.0
O33 O-2 0.2937 0.4689 0.5698 1 0.0
O50 O-2 0.7935 0.3527 0.3904 1 0.0
O45 O-2 0.8321 0.3622 0.605 1 0.0
O100 O-2 0.528 0.173 -0.082 1 0.0
W19 W+6 0.6982 0.0999 0.4638 1 0.0
O62 O-2 0.3906 0.3582 0.49 1 0.0
O20 O-2 -0.0441 0.0898 0.318 1 0.0
O1 O-2 0.1003 0.3763 0.4468 1 0.0
O60 O-2 0.1501 0.4549 0.6343 1 0.0
O41 O-2 0.7281 0.2533 0.13 1 0.0
O57 O-2 0.1164 0.5382 0.803 1 0.0
Na4 Na+1 0.5994 0.5262 0.8465 1 0.0
W17 W+6 0.371 0.2282 0.6071 1 0.0
O13 O-2 0.409 0.3317 0.8635 1 0.0
O55 O-2 0.662 0.1757 0.4684 1 0.0
O85 O-2 0.099 -0.0024 0.34 1 0.0
O52 O-2 0.1251 0.2657 0.7715 1 0.0
O67 O-2 0.1425 0.2243 0.5633 1 0.0
O80 O-2 0.8158 0.2859 0.8001 1 0.0
W8 W+6 0.1801 0.2097 0.6847 1 0.0
K4 K+1 0.1115 0.233 0.9671 1 0.0
O78 O-2 0.7804 0.2427 0.349 1 0.0
O49 O-2 0.229 0.4079 0.0953 1 0.0
O5 O-2 0.864 0.213 0.066 1 0.0
K3 K+1 0 0 0 1 0.0
O7 O-2 -0.095 -0.0169 0.383 1 0.0
W10 W+6 0.6408 0.2405 0.3977 1 0.0
O88 O-2 0.601 0.5315 0.636 1 0.0
O34 O-2 0.3946 0.2255 0.754 1 0.0
W15 W+6 0.8702 0.0495 0.3736 1 0.0
O12 O-2 0.3904 0.5657 0.674 1 0.0
Si1 Si+4 0.2673 0.3528 0.6824 1 0.0
O105 O-2 0.41 -0.057 0.27 1 0.0
O38 O-2 0.4291 0.1765 0.551 1 0.0
W22 W+6 0.7586 0.3155 0.2497 1 0.0
W20 W+6 0.3363 0.2641 0.8655 1 0.0
Na1 Na+1 0.3283 0.1928 0.1481 1 0.0
O29 O-2 0.2777 0.1777 0.618 1 0.0
O9 O-2 0.7413 0.3745 0.192 1 0.0
Ce1 Ce+4 0.0601 0.2738 0.4511 1 0.0
O68 O-2 0.6499 0.1469 0.064 1 0.0
W3 W+6 -0.0446 0.2616 0.1677 1 0.0
W6 W+6 0.1599 0.4728 0.7799 1 0.0
O26 O-2 0.2471 0.2111 0.827 1 0.0
O28 O-2 0.0128 0.1939 0.1308 1 0.0
O14 O-2 0.2649 0.318 0.932 1 0.0
O77 O-2 0.8205 0.1401 0.391 1 0.0
O95 O-2 0.077 0.41 0.209 1 0.0
O22 O-2 0.4512 0.459 0.6112 1 0.0
K5 K+1 0.079 0.0991 0.4845 1 0.0
O103 O-2 0.595 0.322 0.015 1 0.0
O42 O-2 0.2029 0.3793 0.766 1 0.0
O61 O-2 0.2585 0.3891 0.388 1 0.0
O64 O-2 0.3776 0.2402 0.974 1 0.0
O17 O-2 0.7706 0.1463 0.196 1 0.0
O54 O-2 0.6203 0.0622 0.52 1 0.0
O72 O-2 0.7873 0.1061 -0.009 1 0.0
O99 O-2 -0.077 0.469 0.873 1 0.0
O56 O-2 0.4468 0.2979 0.622 1 0.0
O24 O-2 0.2707 0.4991 0.7625 1 0.0
W11 W+6 0.2887 0.3131 0.411 1 0.0
W14 W+6 0.0697 0.3361 0.7714 1 0.0
O30 O-2 0.5048 0.3958 0.7493 1 0.0
O58 O-2 -0.0734 0.3064 0.456 1 0.0
O93 O-2 0.263 0.0668 0.488 1 0.0
O6 O-2 0.123 0.1455 0.695 1 0.0
O97 O-2 0.496 0.763 0.849 1 0.0
O90 O-2 0.257 -0.076 0.237 1 0.0
O104 O-2 0.36 0.059 0.1 1 0.0
O84 O-2 -0.03 0.1659 0.894 1 0.0
O2 O-2 0.7365 0.2043 -0.087 1 0.0
O11 O-2 0.5052 0.4354 0.965 1 0.0
Na3 Na+1 0.2211 0.0372 0.2251 1 0.0
W21 W+6 0.2237 0.393 0.9564 1 0.0
W1 W+6 0.4646 0.3768 0.6013 1 0.0
O8 O-2 0.4229 0.4889 0.811 1 0.0
W13 W+6 0.7571 0.1861 0.0398 1 0.0
O21 O-2 0.7645 0.0371 0.431 1 0.0
O53 O-2 0.6196 0.1825 0.273 1 0.0
O92 O-2 0.197 0.1409 0.019 1 0.0
O10 O-2 -0.025 0.3152 0.812 1 0.0
W9 W+6 0.8103 0.0587 0.0973 1 0.0
O23 O-2 0.2323 0.3534 0.5613 1 0.0
O81 O-2 0.6937 0.227 0.699 1 0.0
O91 O-2 0.553 -0.055 0.534 1 0.0
K2 K+1 0.7016 0.427 0.5286 1 0.0
O59 O-2 0.1209 0.3579 0.929 1 0.0
O44 O-2 0.5551 0.3749 0.54 1 0.0
O101 O-2 0.817 0.369 -0.013 1 0.0
O4 O-2 0.3313 0.4267 0.9289 1 0.0
O51 O-2 0.8684 0.3047 0.2146 1 0.0
O47 O-2 -0.0926 0.1772 0.6979 1 0.0
W2 W+6 0.3634 0.4934 0.6823 1 0.0
O15 O-2 0.0576 0.3254 0.6322 1 0.0
O40 O-2 0.7679 0.1282 0.577 1 0.0
O39 O-2 -0.0878 0.1974 0.276 1 0.0
O16 O-2 0.2807 0.285 0.7025 1 0.0
O86 O-2 0.232 0.1517 0.324 1 0.0
O31 O-2 0.1885 0.4646 0.9283 1 0.0
O18 O-2 -0.0855 0.0959 0.1203 1 0.0
W5 W+6 0.8822 0.1698 0.5652 1 0.0
O32 O-2 0.8264 0.2396 0.5654 1 0.0
O73 O-2 0.3391 0.2945 0.295 1 0.0
O27 O-2 0.0653 0.4193 0.7864 1 0.0
O65 O-2 0.6997 0.293 0.504 1 0.0
Na2 Na+1 -0.0371 0.421 0.3667 1 0.0
O46 O-2 0.8261 -0.0047 0.0109 1 0.0
O25 O-2 0.0254 0.292 0.2747 1 0.0
O36 O-2 0.19 0.274 0.374 1 0.0
O71 O-2 -0.0301 0.2004 0.51 1 0.0
O74 O-2 -0.0113 0.297 0.068 1 0.0
O87 O-2 0.429 0.1521 0.31 1 0.0
O96 O-2 0.19 0.2829 0.15 1 0.0
W18 W+6 0.637 0.1089 0.1846 1 0.0
O94 O-2 -0.015 0.41 0.024 1 0.0
Si2 Si+4 0.8224 0.1816 0.3032 1 0.0
O89 O-2 0.028 0.0597 0.83 1 0.0
O3 O-2 0.8198 0.0342 0.233 1 0.0
K1 K+1 0.4993 0.6594 0.6864 1 0.0
O69 O-2 0.5416 0.2516 0.426 1 0.0
W7 W+6 0.1882 0.426 0.4907 1 0.0
O37 O-2 0.6898 0.0472 0.1093 1 0.0
O70 O-2 0.6601 0.0824 0.315 1 0.0
O76 O-2 0.541 0.0797 0.162 1 0.0
W12 W+6 0.0084 0.1371 0.2223 1 0.0
O48 O-2 0.1725 0.4841 0.429 1 0.0
O79 O-2 0.665 0.4369 0.0377 1 0.0
O83 O-2 0.557 0.2824 0.813 1 0.0
O98 O-2 0.56 0.642 0.877 1 0.0
W16 W+6 0.431 0.4146 0.8603 1 0.0
O43 O-2 0.077 0.0911 0.1636 1 0.0
O19 O-2 0.3532 0.3951 0.705 1 0.0
O66 O-2 -0.0946 0.0909 0.518 1 0.0
O102 O-2 0.695 0.424 0.813 0.5 0.0
O63 O-2 0.0698 0.1802 0.332 1 0.0
